data_4128260
loop_
_publ_author_name
'Sung, Siyoung'
'Li, Xiaohui'
'Wolf, Lucienna M.'
'Meeder, Jeremy R.'
'Bhuvanesh, Nattamai S.'
'Grice, Kyle A.'
'Panetier, Julien A.'
'Nippe, Michael'

_publ_section_title
;
 Synergistic Effects of Imidazolium-Functionalization on
 fac-Mn(CO)<sub>3</sub> Bipyridine Catalyst Platforms for Electrocatalytic
 Carbon Dioxide Reduction.
;
_journal_issue 16
_journal_name_full 'Journal of the American Chemical Society'
_journal_page_first 6569
_journal_page_last 6582
_journal_paper_doi 10.1021/jacs.8b13657
_journal_volume 141
_journal_year 2019
_chemical_absolute_configuration ad
_chemical_formula_moiety 'C22 H23 Br Mn N4 O3, F6 P'
_chemical_formula_sum 'C22 H23 Br F6 Mn N4 O3 P'
_chemical_formula_weight 671.26
_space_group_crystal_system orthorhombic
_space_group_IT_number 19
_space_group_name_Hall 'P 2ac 2ab'
_space_group_name_H-M_alt 'P 21 21 21'
_symmetry_space_group_name_Hall 'P 2ac 2ab'
_symmetry_space_group_name_H-M 'P 21 21 21'
_atom_sites_solution_hydrogens geom
_atom_sites_solution_primary dual
_audit_creation_date 2018-12-18
_audit_creation_method
;
Olex2 1.2
(compiled 2018.05.29 svn.r3508 for OlexSys, GUI svn.r5506)
;
_cell_angle_alpha 90
_cell_angle_beta 90
_cell_angle_gamma 90
_cell_formula_units_Z 4
_cell_length_a 7.937(2)
_cell_length_b 12.188(4)
_cell_length_c 26.580(8)
_cell_measurement_reflns_used 4741
_cell_measurement_temperature 110(2)
_cell_measurement_theta_max 21.471
_cell_measurement_theta_min 5.216
_cell_volume 2571.2(13)
_computing_cell_refinement 'SAINT v8.34A (Bruker, 2013)'
_computing_data_reduction 'SAINT v8.34A (Bruker, 2013)'
_computing_molecular_graphics 'Olex2 (Dolomanov et al., 2009)'
_computing_publication_material 'Olex2 (Dolomanov et al., 2009)'
_computing_structure_refinement 'XL (Sheldrick, 2008)'
_computing_structure_solution 'ShelXT (Sheldrick, 2015)'
_diffrn_ambient_temperature 110.0
_diffrn_measured_fraction_theta_full 0.985
_diffrn_measured_fraction_theta_max 0.984
_diffrn_measurement_device_type 'Bruker APEX-II CCD'
_diffrn_measurement_method '\f and \w scans'
_diffrn_radiation_type MoK\a
_diffrn_radiation_wavelength 0.71073
_diffrn_reflns_av_R_equivalents 0.1022
_diffrn_reflns_av_unetI/netI 0.0590
_diffrn_reflns_Laue_measured_fraction_full 0.985
_diffrn_reflns_Laue_measured_fraction_max 0.984
_diffrn_reflns_limit_h_max 9
_diffrn_reflns_limit_h_min -9
_diffrn_reflns_limit_k_max 14
_diffrn_reflns_limit_k_min -14
_diffrn_reflns_limit_l_max 32
_diffrn_reflns_limit_l_min -32
_diffrn_reflns_number 38614
_diffrn_reflns_point_group_measured_fraction_full 0.985
_diffrn_reflns_point_group_measured_fraction_max 0.983
_diffrn_reflns_theta_full 25.242
_diffrn_reflns_theta_max 25.651
_diffrn_reflns_theta_min 5.216
_diffrn_standards_number 0
_exptl_absorpt_coefficient_mu 2.206
_exptl_absorpt_correction_T_max 0.7452
_exptl_absorpt_correction_T_min 0.6065
_exptl_absorpt_correction_type multi-scan
_exptl_absorpt_process_details
'SADABS-2016/2 (Bruker,2016/2) was used for absorption correction. wR2(int) was 0.0834 before and 0.0726 after correction. The Ratio of minimum to maximum transmission is 0.8139. The \l/2 correction factor is Not present.'
_exptl_crystal_colour orange
_exptl_crystal_colour_primary orange
_exptl_crystal_density_diffrn 1.734
_exptl_crystal_description block
_exptl_crystal_F_000 1344
_exptl_crystal_size_max 0.207
_exptl_crystal_size_mid 0.082
_exptl_crystal_size_min 0.073
_refine_diff_density_max 0.436
_refine_diff_density_min -0.400
_refine_diff_density_rms 0.082
_refine_ls_abs_structure_details
;
 Flack x determined using 1606 quotients [(I+)-(I-)]/[(I+)+(I-)]
 (Parsons, Flack and Wagner, Acta Cryst. B69 (2013) 249-259).
;
_refine_ls_abs_structure_Flack 0.002(6)
_refine_ls_extinction_method none
_refine_ls_goodness_of_fit_ref 1.021
_refine_ls_hydrogen_treatment constr
_refine_ls_matrix_type full
_refine_ls_number_parameters 354
_refine_ls_number_reflns 4787
_refine_ls_number_restraints 94
_refine_ls_restrained_S_all 1.011
_refine_ls_R_factor_all 0.0506
_refine_ls_R_factor_gt 0.0377
_refine_ls_shift/su_max 0.000
_refine_ls_shift/su_mean 0.000
_refine_ls_structure_factor_coef Fsqd
_refine_ls_weighting_details 'w=1/[\s^2^(Fo^2^)+(0.0331P)^2^+1.5217P] where P=(Fo^2^+2Fc^2^)/3'
_refine_ls_weighting_scheme calc
_refine_ls_wR_factor_gt 0.0758
_refine_ls_wR_factor_ref 0.0804
_reflns_Friedel_coverage 0.745
_reflns_Friedel_fraction_full 0.985
_reflns_Friedel_fraction_max 0.982
_reflns_number_gt 4170
_reflns_number_total 4787
_reflns_threshold_expression 'I > 2\s(I)'
_cod_data_source_file ja8b13657_si_003.cif
_cod_data_source_block mnsy041
_cod_database_code 4128260
_shelx_shelxl_version_number 2018/3
_shelx_space_group_comment
;
The symmetry employed for this shelxl refinement is uniquely defined
by the following loop, which should always be used as a source of
symmetry information in preference to the above space-group names.
They are only intended as comments.
;
_shelx_estimated_absorpt_t_max 0.856
_shelx_estimated_absorpt_t_min 0.658
_olex2_refinement_description
;
1. Fixed Uiso
 At 1.2 times of:
  All C(H) groups, All C(H,H) groups
 At 1.5 times of:
  All C(H,H,H) groups, All C(H,H,H,H,H,H) groups
2. Restrained distances
 N4A-C13 \\sim N4-C15
 with sigma of 0.01
 C14-C13 \\sim C15-C14A
 with sigma of 0.01
 N4-C18 \\sim N4A-C17
 with sigma of 0.01
 C18-C14A \\sim C17-C14
 with sigma of 0.01
3. Uiso/Uaniso restraints and constraints
N4 \\sim C14A \\sim C14 \\sim N4A \\sim C17 \\sim C18: within 2A with sigma of
0.02 and sigma for terminal atoms of 0.04
Uanis(N4) = Uanis(C14A)
Uanis(N4A) = Uanis(C14)
4. Rigid body (RIGU) restrains
 N4, C14A, C14, N4A, C17, C18
 with sigma for 1-2 distances of 0.02 and sigma for 1-3 distances of 0.02
5. Others
 Sof(N4A)=Sof(C14A)=Sof(H17D)=Sof(H17E)=Sof(H17F)=Sof(H18D)=Sof(H18E)=
 Sof(H18F)=1-FVAR(1)
 Sof(N4)=Sof(C14)=Sof(H17A)=Sof(H17B)=Sof(H17C)=Sof(H18A)=Sof(H18B)=Sof(H18C)=
 FVAR(1)
6.a Secondary CH2 refined with riding coordinates:
 C12(H12A,H12B)
6.b Me refined with riding coordinates:
 C17(H17A,H17B,H17C), C17(H17D,H17E,H17F)
6.c Aromatic/amide H refined with riding coordinates:
 C2(H2), C3(H3), C4(H4), C7(H7), C8(H8), C9(H9)
6.d Idealised Me refined as rotating group:
 C11(H11A,H11B,H11C), C16(H16A,H16B,H16C), C18(H18A,H18B,H18C), C18(H18D,H18E,
 H18F), C19(H19A,H19B,H19C)
;
_olex2_submission_special_instructions 'No special instructions were received'

loop_
_space_group_symop_operation_xyz
'x, y, z'
'-x+1/2, -y, z+1/2'
'-x, y+1/2, -z+1/2'
'x+1/2, -y+1/2, -z'

loop_
_atom_site_label
_atom_site_type_symbol
_atom_site_fract_x
_atom_site_fract_y
_atom_site_fract_z
_atom_site_U_iso_or_equiv
_atom_site_adp_type
_atom_site_occupancy
_atom_site_site_symmetry_order
_atom_site_calc_flag
_atom_site_refinement_flags_posn
_atom_site_refinement_flags_adp
_atom_site_refinement_flags_occupancy
_atom_site_disorder_assembly
_atom_site_disorder_group
Br1 Br 0.62940(7) 0.78753(5) 0.38963(2) 0.02117(16) Uani 1 1 d . . . . .
Mn1 Mn 0.73135(10) 0.62359(7) 0.33997(3) 0.0126(2) Uani 1 1 d . . . . .
O1 O 1.0741(5) 0.6268(4) 0.38307(15) 0.0223(9) Uani 1 1 d . . . . .
O2 O 0.9173(5) 0.7708(4) 0.27131(16) 0.0266(10) Uani 1 1 d . . . . .
O3 O 0.8347(5) 0.4357(4) 0.27817(17) 0.0260(10) Uani 1 1 d . . . . .
N1 N 0.4934(6) 0.6125(4) 0.30556(16) 0.0128(10) Uani 1 1 d . . . . .
N2 N 0.6025(5) 0.5235(3) 0.39090(18) 0.0120(9) Uani 1 1 d . . . . .
N3 N 0.7898(6) 0.5446(4) 0.51716(17) 0.0145(11) Uani 1 1 d . . . . .
C1 C 0.4314(7) 0.6691(5) 0.2659(2) 0.0157(13) Uani 1 1 d . . . . .
C2 C 0.2883(7) 0.6358(5) 0.2407(2) 0.0222(14) Uani 1 1 d . . . . .
H2 H 0.245998 0.677972 0.213410 0.027 Uiso 1 1 calc R . . . .
C3 C 0.2070(7) 0.5410(5) 0.2552(2) 0.0192(13) Uani 1 1 d . . . . .
H3 H 0.113459 0.514239 0.236599 0.023 Uiso 1 1 calc R . . . .
C4 C 0.2632(7) 0.4856(5) 0.2972(2) 0.0167(13) Uani 1 1 d . . . . .
H4 H 0.205468 0.422254 0.308836 0.020 Uiso 1 1 calc R . . . .
C5 C 0.4046(7) 0.5234(4) 0.3221(2) 0.0114(12) Uani 1 1 d . . . . .
C6 C 0.4649(7) 0.4750(5) 0.3700(2) 0.0121(12) Uani 1 1 d . . . . .
C7 C 0.3763(7) 0.3922(4) 0.3942(2) 0.0180(12) Uani 1 1 d . . . . .
H7 H 0.281977 0.359036 0.378302 0.022 Uiso 1 1 calc R . . . .
C8 C 0.4255(7) 0.3585(5) 0.4412(2) 0.0185(13) Uani 1 1 d . . . . .
H8 H 0.368397 0.300365 0.457803 0.022 Uiso 1 1 calc R . . . .
C9 C 0.5607(7) 0.4113(5) 0.4639(2) 0.0167(13) Uani 1 1 d . . . . .
H9 H 0.593986 0.391879 0.497092 0.020 Uiso 1 1 calc R . . . .
C10 C 0.6462(7) 0.4921(4) 0.4381(2) 0.0119(12) Uani 1 1 d . . . . .
C11 C 0.5179(8) 0.7721(5) 0.2488(3) 0.0266(15) Uani 1 1 d . . . . .
H11A H 0.552330 0.815102 0.278235 0.040 Uiso 1 1 calc GR . . . .
H11B H 0.440305 0.815551 0.228175 0.040 Uiso 1 1 calc GR . . . .
H11C H 0.617575 0.752996 0.228895 0.040 Uiso 1 1 calc GR . . . .
C12 C 0.7900(7) 0.5543(5) 0.4623(2) 0.0146(12) Uani 1 1 d . . . . .
H12A H 0.898186 0.525989 0.449065 0.018 Uiso 1 1 calc R . . . .
H12B H 0.781681 0.632807 0.453009 0.018 Uiso 1 1 calc R . . . .
C13 C 0.6704(7) 0.5900(5) 0.5483(2) 0.0192(14) Uani 1 1 d D . . . .
N4 N 0.854(4) 0.500(3) 0.5937(8) 0.015(4) Uani 0.61(5) 1 d D U P A 1
C14 C 0.708(9) 0.561(7) 0.5957(11) 0.017(3) Uani 0.61(5) 1 d D U P A 1
N4A N 0.710(12) 0.554(8) 0.5953(12) 0.017(3) Uani 0.39(5) 1 d D U P A 2
C14A C 0.849(8) 0.485(7) 0.5929(14) 0.015(4) Uani 0.39(5) 1 d D U P A 2
C15 C 0.9026(7) 0.4856(5) 0.5450(2) 0.0166(13) Uani 1 1 d D . . . .
C16 C 0.5297(8) 0.6608(6) 0.5303(2) 0.0296(16) Uani 1 1 d . . . . .
H16A H 0.573792 0.733230 0.521202 0.044 Uiso 1 1 calc GR . . . .
H16B H 0.445779 0.668763 0.557120 0.044 Uiso 1 1 calc GR . . . .
H16C H 0.476969 0.626991 0.500805 0.044 Uiso 1 1 calc GR . . . .
C17 C 0.6224(9) 0.5867(6) 0.6431(2) 0.0286(15) Uani 1 1 d D U . . .
H17A H 0.683670 0.552624 0.671060 0.043 Uiso 0.61(5) 1 calc R . P A 1
H17B H 0.619432 0.666438 0.647963 0.043 Uiso 0.61(5) 1 calc R . P A 1
H17C H 0.507069 0.558159 0.642114 0.043 Uiso 0.61(5) 1 calc R . P A 1
H17D H 0.675697 0.549479 0.671666 0.043 Uiso 0.39(5) 1 calc R . P A 2
H17E H 0.630891 0.666345 0.647700 0.043 Uiso 0.39(5) 1 calc R . P A 2
H17F H 0.503487 0.565556 0.641227 0.043 Uiso 0.39(5) 1 calc R . P A 2
C18 C 0.9324(9) 0.4446(6) 0.6383(2) 0.0267(15) Uani 1 1 d D U . . .
H18A H 0.974148 0.500302 0.661852 0.040 Uiso 0.61(5) 1 calc GR . P A 1
H18B H 1.026371 0.398417 0.627222 0.040 Uiso 0.61(5) 1 calc GR . P A 1
H18C H 0.847783 0.399022 0.655175 0.040 Uiso 0.61(5) 1 calc GR . P A 1
H18D H 0.917004 0.497850 0.665595 0.040 Uiso 0.39(5) 1 calc GR . P A 2
H18E H 1.053020 0.435107 0.631716 0.040 Uiso 0.39(5) 1 calc GR . P A 2
H18F H 0.883240 0.374080 0.648206 0.040 Uiso 0.39(5) 1 calc GR . P A 2
C19 C 1.0544(8) 0.4296(5) 0.5248(2) 0.0237(15) Uani 1 1 d . . . . .
H19A H 1.022815 0.385250 0.495527 0.036 Uiso 1 1 calc GR . . . .
H19B H 1.102568 0.381959 0.550805 0.036 Uiso 1 1 calc GR . . . .
H19C H 1.138013 0.484536 0.514741 0.036 Uiso 1 1 calc GR . . . .
C20 C 0.9364(8) 0.6235(5) 0.3689(2) 0.0164(13) Uani 1 1 d . . . . .
C21 C 0.8360(7) 0.7135(5) 0.2963(2) 0.0172(12) Uani 1 1 d . . . . .
C22 C 0.7941(7) 0.5062(5) 0.3024(2) 0.0156(13) Uani 1 1 d . . . . .
P1 P 1.06782(18) 0.73349(12) 0.10481(6) 0.0174(3) Uani 1 1 d . . . . .
F1 F 0.9832(4) 0.7222(3) 0.15912(13) 0.0332(9) Uani 1 1 d . . . . .
F2 F 1.1151(4) 0.6060(3) 0.10507(16) 0.0349(9) Uani 1 1 d . . . . .
F3 F 1.1489(4) 0.7460(3) 0.04998(12) 0.0256(8) Uani 1 1 d . . . . .
F4 F 1.0207(4) 0.8620(3) 0.10446(14) 0.0252(8) Uani 1 1 d . . . . .
F5 F 0.8887(4) 0.7054(3) 0.07938(12) 0.0235(8) Uani 1 1 d . . . . .
F6 F 1.2460(4) 0.7623(3) 0.12983(12) 0.0285(9) Uani 1 1 d . . . . .

loop_
_atom_site_aniso_label
_atom_site_aniso_U_11
_atom_site_aniso_U_22
_atom_site_aniso_U_33
_atom_site_aniso_U_23
_atom_site_aniso_U_13
_atom_site_aniso_U_12
Br1 0.0214(3) 0.0171(3) 0.0251(3) -0.0030(3) 0.0000(3) 0.0040(3)
Mn1 0.0087(4) 0.0147(4) 0.0143(4) 0.0001(4) 0.0002(4) 0.0002(4)
O1 0.010(2) 0.033(2) 0.024(2) -0.001(2) 0.0014(18) -0.0010(18)
O2 0.024(2) 0.028(3) 0.028(2) 0.007(2) 0.0038(19) -0.008(2)
O3 0.020(2) 0.032(3) 0.026(3) -0.005(2) 0.005(2) -0.005(2)
N1 0.013(2) 0.015(3) 0.010(2) -0.001(2) -0.0016(19) 0.000(2)
N2 0.006(2) 0.016(2) 0.014(2) -0.002(2) 0.001(2) 0.0021(17)
N3 0.013(2) 0.020(3) 0.010(2) 0.002(2) -0.002(2) 0.002(2)
C1 0.011(3) 0.021(3) 0.015(3) 0.006(2) 0.002(2) 0.001(2)
C2 0.011(3) 0.035(4) 0.021(3) 0.006(3) -0.003(3) 0.003(3)
C3 0.010(3) 0.029(3) 0.019(3) 0.001(3) -0.004(2) 0.004(3)
C4 0.012(3) 0.022(3) 0.016(3) -0.005(2) 0.002(3) -0.001(3)
C5 0.009(3) 0.012(3) 0.013(3) -0.001(2) 0.002(2) 0.003(2)
C6 0.007(3) 0.015(3) 0.015(3) 0.002(2) 0.000(2) 0.002(2)
C7 0.013(3) 0.018(3) 0.023(3) 0.004(3) 0.001(3) -0.001(2)
C8 0.017(3) 0.019(3) 0.020(3) 0.007(3) 0.005(2) 0.000(3)
C9 0.012(3) 0.019(3) 0.019(3) 0.005(2) -0.001(2) 0.002(2)
C10 0.007(3) 0.014(3) 0.014(3) -0.001(2) 0.002(2) 0.004(2)
C11 0.018(3) 0.024(4) 0.038(4) 0.016(3) -0.006(3) -0.002(3)
C12 0.009(3) 0.021(3) 0.015(3) 0.002(2) -0.004(2) 0.001(2)
C13 0.015(3) 0.024(3) 0.018(3) -0.003(3) 0.002(2) 0.002(2)
N4 0.017(3) 0.011(10) 0.018(3) -0.001(3) -0.004(2) -0.004(5)
C14 0.020(3) 0.017(8) 0.015(3) 0.000(3) -0.001(2) -0.003(4)
N4A 0.020(3) 0.017(8) 0.015(3) 0.000(3) -0.001(2) -0.003(4)
C14A 0.017(3) 0.011(10) 0.018(3) -0.001(3) -0.004(2) -0.004(5)
C15 0.017(3) 0.017(3) 0.016(3) -0.002(2) -0.003(2) -0.001(2)
C16 0.024(4) 0.040(4) 0.024(4) -0.003(3) -0.001(3) 0.012(3)
C17 0.028(4) 0.037(4) 0.021(3) -0.003(3) 0.003(3) -0.001(3)
C18 0.029(4) 0.026(4) 0.025(3) 0.003(3) -0.007(3) -0.001(3)
C19 0.022(3) 0.026(4) 0.024(4) -0.002(3) -0.006(3) 0.009(3)
C20 0.021(3) 0.011(3) 0.017(3) -0.001(2) 0.011(3) 0.001(3)
C21 0.015(3) 0.021(3) 0.016(3) -0.001(3) -0.004(2) 0.002(3)
C22 0.007(3) 0.021(3) 0.019(3) 0.012(3) 0.001(2) -0.002(2)
P1 0.0130(7) 0.0195(8) 0.0197(8) 0.0014(7) 0.0002(6) 0.0002(6)
F1 0.0271(18) 0.052(3) 0.0203(19) 0.007(2) 0.0041(16) -0.0087(19)
F2 0.0256(19) 0.0216(19) 0.057(3) 0.0098(19) 0.002(2) 0.0054(16)
F3 0.0224(19) 0.035(2) 0.0197(18) -0.0009(15) 0.0033(15) 0.0009(16)
F4 0.0191(17) 0.0197(19) 0.037(2) -0.0044(18) 0.0008(17) 0.0006(15)
F5 0.0154(16) 0.0247(18) 0.0304(19) -0.0073(16) -0.0033(15) -0.0015(16)
F6 0.0152(17) 0.043(2) 0.0268(19) 0.0054(16) -0.0094(16) -0.0052(17)

loop_
_atom_type_symbol
_atom_type_description
_atom_type_scat_dispersion_real
_atom_type_scat_dispersion_imag
_atom_type_scat_source
C C 0.0033 0.0016 'International Tables Vol C Tables 4.2.6.8 and 6.1.1.4'
H H 0.0000 0.0000 'International Tables Vol C Tables 4.2.6.8 and 6.1.1.4'
Br Br -0.2901 2.4595 'International Tables Vol C Tables 4.2.6.8 and 6.1.1.4'
F F 0.0171 0.0103 'International Tables Vol C Tables 4.2.6.8 and 6.1.1.4'
Mn Mn 0.3368 0.7283 'International Tables Vol C Tables 4.2.6.8 and 6.1.1.4'
N N 0.0061 0.0033 'International Tables Vol C Tables 4.2.6.8 and 6.1.1.4'
O O 0.0106 0.0060 'International Tables Vol C Tables 4.2.6.8 and 6.1.1.4'
P P 0.1023 0.0942 'International Tables Vol C Tables 4.2.6.8 and 6.1.1.4'

loop_
_geom_angle_atom_site_label_1
_geom_angle_atom_site_label_2
_geom_angle_atom_site_label_3
_geom_angle
N1 Mn1 Br1 89.45(13)
N2 Mn1 Br1 88.09(12)
N2 Mn1 N1 78.76(18)
C20 Mn1 Br1 93.82(18)
C20 Mn1 N1 176.2(2)
C20 Mn1 N2 99.5(2)
C20 Mn1 C22 89.2(3)
C21 Mn1 Br1 90.21(19)
C21 Mn1 N1 99.9(2)
C21 Mn1 N2 177.9(2)
C21 Mn1 C20 81.9(2)
C21 Mn1 C22 89.9(3)
C22 Mn1 Br1 176.92(18)
C22 Mn1 N1 87.5(2)
C22 Mn1 N2 91.7(2)
C1 N1 Mn1 129.3(4)
C1 N1 C5 117.9(5)
C5 N1 Mn1 111.9(3)
C6 N2 Mn1 112.5(4)
C10 N2 Mn1 129.7(4)
C10 N2 C6 117.3(5)
C13 N3 C12 124.6(5)
C15 N3 C12 125.6(5)
C15 N3 C13 109.7(5)
N1 C1 C2 121.8(5)
N1 C1 C11 119.7(5)
C2 C1 C11 118.4(5)
C1 C2 H2 120.1
C3 C2 C1 119.7(6)
C3 C2 H2 120.1
C2 C3 H3 120.5
C4 C3 C2 119.1(6)
C4 C3 H3 120.5
C3 C4 H4 120.4
C3 C4 C5 119.2(6)
C5 C4 H4 120.4
N1 C5 C4 121.9(5)
N1 C5 C6 115.2(5)
C4 C5 C6 122.8(5)
N2 C6 C5 115.9(5)
N2 C6 C7 122.3(5)
C7 C6 C5 121.5(5)
C6 C7 H7 120.2
C8 C7 C6 119.7(5)
C8 C7 H7 120.2
C7 C8 H8 120.7
C7 C8 C9 118.5(5)
C9 C8 H8 120.7
C8 C9 H9 120.2
C10 C9 C8 119.6(6)
C10 C9 H9 120.2
N2 C10 C9 122.5(5)
N2 C10 C12 116.4(5)
C9 C10 C12 121.1(5)
C1 C11 H11A 109.5
C1 C11 H11B 109.5
C1 C11 H11C 109.5
H11A C11 H11B 109.5
H11A C11 H11C 109.5
H11B C11 H11C 109.5
N3 C12 C10 112.5(5)
N3 C12 H12A 109.1
N3 C12 H12B 109.1
C10 C12 H12A 109.1
C10 C12 H12B 109.1
H12A C12 H12B 107.8
N3 C13 C16 123.8(5)
C14 C13 N3 108.0(18)
C14 C13 C16 128.2(18)
N4A C13 N3 105(2)
N4A C13 C16 131(2)
C14 N4 C18 124(3)
C15 N4 C14 110(2)
C15 N4 C18 125(2)
C13 C14 N4 107(3)
C13 C14 C17 131(3)
N4 C14 C17 122(3)
C13 N4A C14A 110(3)
C13 N4A C17 126(3)
C14A N4A C17 124(4)
N4A C14A C18 122(4)
C15 C14A N4A 107(4)
C15 C14A C18 130(4)
N3 C15 C19 125.2(5)
N4 C15 N3 105.3(14)
N4 C15 C19 129.1(13)
C14A C15 N3 108(2)
C14A C15 C19 127(2)
C13 C16 H16A 109.5
C13 C16 H16B 109.5
C13 C16 H16C 109.5
H16A C16 H16B 109.5
H16A C16 H16C 109.5
H16B C16 H16C 109.5
C14 C17 H17A 109.5
C14 C17 H17B 109.5
C14 C17 H17C 109.5
N4A C17 H17D 109.5
N4A C17 H17E 109.5
N4A C17 H17F 109.5
H17A C17 H17B 109.5
H17A C17 H17C 109.5
H17B C17 H17C 109.5
H17D C17 H17E 109.5
H17D C17 H17F 109.5
H17E C17 H17F 109.5
N4 C18 H18A 109.5
N4 C18 H18B 109.5
N4 C18 H18C 109.5
C14A C18 H18D 109.5
C14A C18 H18E 109.5
C14A C18 H18F 109.5
H18A C18 H18B 109.5
H18A C18 H18C 109.5
H18B C18 H18C 109.5
H18D C18 H18E 109.5
H18D C18 H18F 109.5
H18E C18 H18F 109.5
C15 C19 H19A 109.5
C15 C19 H19B 109.5
C15 C19 H19C 109.5
H19A C19 H19B 109.5
H19A C19 H19C 109.5
H19B C19 H19C 109.5
O1 C20 Mn1 173.3(5)
O2 C21 Mn1 173.1(5)
O3 C22 Mn1 177.9(5)
F1 P1 F3 178.7(2)
F1 P1 F4 89.5(2)
F1 P1 F5 89.42(19)
F1 P1 F6 90.85(19)
F2 P1 F1 90.7(2)
F2 P1 F3 90.1(2)
F2 P1 F4 179.8(3)
F2 P1 F5 90.1(2)
F2 P1 F6 90.2(2)
F3 P1 F4 89.7(2)
F3 P1 F5 89.59(19)
F3 P1 F6 90.13(19)
F4 P1 F5 89.95(19)
F6 P1 F4 89.67(19)
F6 P1 F5 179.5(2)

loop_
_geom_bond_atom_site_label_1
_geom_bond_atom_site_label_2
_geom_bond_distance
Br1 Mn1 2.5277(11)
Mn1 N1 2.103(5)
Mn1 N2 2.090(5)
Mn1 C20 1.800(6)
Mn1 C21 1.800(6)
Mn1 C22 1.815(7)
O1 C20 1.157(7)
O2 C21 1.160(7)
O3 C22 1.120(7)
N1 C1 1.353(7)
N1 C5 1.368(7)
N2 C6 1.360(7)
N2 C10 1.356(7)
N3 C12 1.463(7)
N3 C13 1.375(7)
N3 C15 1.366(7)
C1 C2 1.380(8)
C1 C11 1.501(8)
C2 H2 0.9500
C2 C3 1.379(8)
C3 H3 0.9500
C3 C4 1.377(8)
C4 H4 0.9500
C4 C5 1.382(8)
C5 C6 1.483(7)
C6 C7 1.388(8)
C7 H7 0.9500
C7 C8 1.371(8)
C8 H8 0.9500
C8 C9 1.390(8)
C9 H9 0.9500
C9 C10 1.379(8)
C10 C12 1.515(8)
C11 H11A 0.9800
C11 H11B 0.9800
C11 H11C 0.9800
C12 H12A 0.9900
C12 H12B 0.9900
C13 C14 1.34(3)
C13 N4A 1.36(3)
C13 C16 1.490(8)
N4 C14 1.39(2)
N4 C15 1.36(3)
N4 C18 1.50(3)
C14 C17 1.46(3)
N4A C14A 1.39(3)
N4A C17 1.50(3)
C14A C15 1.34(4)
C14A C18 1.46(4)
C15 C19 1.486(8)
C16 H16A 0.9800
C16 H16B 0.9800
C16 H16C 0.9800
C17 H17A 0.9800
C17 H17B 0.9800
C17 H17C 0.9800
C17 H17D 0.9800
C17 H17E 0.9800
C17 H17F 0.9800
C18 H18A 0.9800
C18 H18B 0.9800
C18 H18C 0.9800
C18 H18D 0.9800
C18 H18E 0.9800
C18 H18F 0.9800
C19 H19A 0.9800
C19 H19B 0.9800
C19 H19C 0.9800
P1 F1 1.598(4)
P1 F2 1.598(4)
P1 F3 1.600(4)
P1 F4 1.610(4)
P1 F5 1.611(3)
P1 F6 1.602(3)

loop_
_geom_torsion_atom_site_label_1
_geom_torsion_atom_site_label_2
_geom_torsion_atom_site_label_3
_geom_torsion_atom_site_label_4
_geom_torsion
Mn1 N1 C1 C2 165.1(4)
Mn1 N1 C1 C11 -15.8(8)
Mn1 N1 C5 C4 -165.3(4)
Mn1 N1 C5 C6 18.2(6)
Mn1 N2 C6 C5 -16.4(6)
Mn1 N2 C6 C7 169.6(4)
Mn1 N2 C10 C9 -169.1(4)
Mn1 N2 C10 C12 13.7(7)
N1 C1 C2 C3 -1.4(9)
N1 C5 C6 N2 -1.4(7)
N1 C5 C6 C7 172.8(5)
N2 C6 C7 C8 1.2(9)
N2 C10 C12 N3 159.3(5)
N3 C13 C14 N4 1(7)
N3 C13 C14 C17 -180(8)
N3 C13 N4A C14A -2(9)
N3 C13 N4A C17 176(9)
C1 N1 C5 C4 5.2(8)
C1 N1 C5 C6 -171.3(5)
C1 C2 C3 C4 4.8(9)
C2 C3 C4 C5 -3.2(8)
C3 C4 C5 N1 -1.9(8)
C3 C4 C5 C6 174.4(5)
C4 C5 C6 N2 -177.8(5)
C4 C5 C6 C7 -3.7(8)
C5 N1 C1 C2 -3.5(8)
C5 N1 C1 C11 175.6(5)
C5 C6 C7 C8 -172.5(5)
C6 N2 C10 C9 2.5(8)
C6 N2 C10 C12 -174.7(5)
C6 C7 C8 C9 2.0(8)
C7 C8 C9 C10 -2.9(8)
C8 C9 C10 N2 0.7(8)
C8 C9 C10 C12 177.7(5)
C9 C10 C12 N3 -17.9(7)
C10 N2 C6 C5 170.6(5)
C10 N2 C6 C7 -3.5(8)
C11 C1 C2 C3 179.5(5)
C12 N3 C13 C14 178(5)
C12 N3 C13 N4A 175(6)
C12 N3 C13 C16 -3.5(9)
C12 N3 C15 N4 -180.0(19)
C12 N3 C15 C14A -172(4)
C12 N3 C15 C19 6.0(9)
C13 N3 C12 C10 -68.5(7)
C13 N3 C15 N4 -2.6(19)
C13 N3 C15 C14A 5(4)
C13 N3 C15 C19 -176.7(6)
C13 N4A C14A C15 5(9)
C13 N4A C14A C18 172(8)
C14 N4 C15 N3 4(4)
C14 N4 C15 C19 177(4)
N4A C14A C15 N3 -6(7)
N4A C14A C15 C19 176(5)
C15 N3 C12 C10 108.5(6)
C15 N3 C13 C14 1(5)
C15 N3 C13 N4A -2(6)
C15 N3 C13 C16 179.1(6)
C15 N4 C14 C13 -3(7)
C15 N4 C14 C17 178(7)
C16 C13 C14 N4 -177(2)
C16 C13 C14 C17 2(13)
C16 C13 N4A C14A 177(4)
C16 C13 N4A C17 -5(15)
C17 N4A C14A C15 -173(9)
C17 N4A C14A C18 -6(13)
C18 N4 C14 C13 -175(5)
C18 N4 C14 C17 6(10)
C18 N4 C15 N3 175(3)
C18 N4 C15 C19 -11(5)
C18 C14A C15 N3 -172(6)
C18 C14A C15 C19 10(10)
